data_7023507
loop_
_publ_author_name
'Bozic-Weber, Biljana'
'Brauchli, Sven Y.'
'Constable, Edwin C.'
'F\"urer, Sebastian O'
'Housecroft, Catherine E.'
'Malzner, Frederik J.'
'Wright, Iain A.'
'Zampese, Jennifer A.'

_publ_section_title
;
 Improving the photoresponse of copper(I) dyes in dye-sensitized solar
 cells by tuning ancillary and anchoring ligand modules.
;
_journal_issue 34
_journal_name_full 'Dalton transactions (Cambridge, England : 2003)'
_journal_page_first 12293
_journal_page_last 12308
_journal_paper_doi 10.1039/c3dt51416a
_journal_volume 42
_journal_year 2013
_chemical_formula_moiety '2(C48 H36 Br4 Cu N4), 2(F6 P), 3(C3 H6 O)'
_chemical_formula_sum 'C105 H90 Br8 Cu2 F12 N8 O3 P2'
_chemical_formula_weight 2568.09
_chemical_name_systematic
; 
 ? 
;
_space_group_crystal_system triclinic
_space_group_IT_number 2
_space_group_name_Hall '-P 1'
_space_group_name_H-M_alt 'P -1'
_symmetry_space_group_name_Hall '-P 1'
_symmetry_space_group_name_H-M 'P -1'
_atom_sites_solution_hydrogens geom
_audit_creation_method SHELXL-2013
_cell_angle_alpha 93.364(3)
_cell_angle_beta 100.301(3)
_cell_angle_gamma 91.589(3)
_cell_formula_units_Z 1
_cell_length_a 11.7229(6)
_cell_length_b 14.2639(8)
_cell_length_c 15.9549(8)
_cell_measurement_reflns_used 9975
_cell_measurement_temperature 123(2)
_cell_measurement_theta_max 66.77
_cell_measurement_theta_min 3.11
_cell_volume 2618.4(2)
_computing_cell_refinement 'Bruker SAINT'
_computing_data_collection 'Bruker APEX2'
_computing_data_reduction 'Bruker SAINT'
_computing_molecular_graphics 'Bruker SHELXTL'
_computing_publication_material 'Bruker SHELXTL'
_computing_structure_refinement 'SHELXL-2013 (Sheldrick, 2013)'
_computing_structure_solution 'SHELXS-97 (Sheldrick, 2008)'
_diffrn_ambient_temperature 123(2)
_diffrn_measured_fraction_theta_full 0.989
_diffrn_measured_fraction_theta_max 0.973
_diffrn_measurement_device_type 'Bruker APEX-II CCD'
_diffrn_measurement_method '\f and \w scans'
_diffrn_radiation_type CuK\a
_diffrn_radiation_wavelength 1.54178
_diffrn_reflns_av_R_equivalents 0.0458
_diffrn_reflns_av_unetI/netI 0.0380
_diffrn_reflns_Laue_measured_fraction_full 0.989
_diffrn_reflns_Laue_measured_fraction_max 0.973
_diffrn_reflns_limit_h_max 12
_diffrn_reflns_limit_h_min -14
_diffrn_reflns_limit_k_max 17
_diffrn_reflns_limit_k_min -16
_diffrn_reflns_limit_l_max 19
_diffrn_reflns_limit_l_min -18
_diffrn_reflns_number 36736
_diffrn_reflns_point_group_measured_fraction_full 0.989
_diffrn_reflns_point_group_measured_fraction_max 0.973
_diffrn_reflns_theta_full 66.500
_diffrn_reflns_theta_max 67.579
_diffrn_reflns_theta_min 3.106
_exptl_absorpt_coefficient_mu 4.998
_exptl_absorpt_correction_T_max 0.951
_exptl_absorpt_correction_T_min 0.576
_exptl_absorpt_correction_type multi-scan
_exptl_absorpt_process_details sadabs
_exptl_crystal_colour yellow
_exptl_crystal_density_diffrn 1.629
_exptl_crystal_description plate
_exptl_crystal_F_000 1276
_exptl_crystal_size_max 0.120
_exptl_crystal_size_mid 0.100
_exptl_crystal_size_min 0.010
_refine_diff_density_max 1.465
_refine_diff_density_min -0.913
_refine_diff_density_rms 0.148
_refine_ls_extinction_method none
_refine_ls_goodness_of_fit_ref 1.038
_refine_ls_hydrogen_treatment constr
_refine_ls_matrix_type full
_refine_ls_number_parameters 657
_refine_ls_number_reflns 9192
_refine_ls_number_restraints 6
_refine_ls_restrained_S_all 1.039
_refine_ls_R_factor_all 0.0703
_refine_ls_R_factor_gt 0.0575
_refine_ls_shift/su_max 0.001
_refine_ls_shift/su_mean 0.000
_refine_ls_structure_factor_coef Fsqd
_refine_ls_weighting_details
; 
 w=1/[\s^2^(Fo^2^)+(0.1179P)^2^+5.1878P] 
 where P=(Fo^2^+2Fc^2^)/3 
;
_refine_ls_weighting_scheme calc
_refine_ls_wR_factor_gt 0.1655
_refine_ls_wR_factor_ref 0.1785
_reflns_Friedel_coverage 0.000
_reflns_number_gt 7490
_reflns_number_total 9192
_reflns_threshold_expression 'I > 2\s(I)'
_cod_data_source_file c3dt51416a.txt
_cod_data_source_block fjm10
_cod_database_code 7023507
_shelx_space_group_comment
; 
The symmetry employed for this shelxl refinement is uniquely defined 
by the following loop, which should always be used as a source of 
symmetry information in preference to the above space-group names. 
They are only intended as comments. 
;
_shelx_estimated_absorpt_t_min 0.585
_shelx_estimated_absorpt_t_max 0.952
_shelxl_version_number 2013-2

loop_
_space_group_symop_operation_xyz
'x, y, z'
'-x, -y, -z'

loop_
_atom_site_label
_atom_site_type_symbol
_atom_site_fract_x
_atom_site_fract_y
_atom_site_fract_z
_atom_site_U_iso_or_equiv
_atom_site_adp_type
_atom_site_occupancy
_atom_site_site_symmetry_order
_atom_site_calc_flag
_atom_site_refinement_flags_posn
_atom_site_refinement_flags_adp
_atom_site_refinement_flags_occupancy
Cu1 Cu 0.95784(6) 0.26932(6) 0.76078(4) 0.0330(2) Uani 1 1 d . . .
Br1 Br 0.58226(6) -0.12912(5) 0.16146(4) 0.0539(2) Uani 1 1 d . . .
Br2 Br 0.43734(5) 0.71176(4) 0.30715(4) 0.04128(18) Uani 1 1 d . . .
Br3 Br 1.86589(4) 0.45995(4) 1.03576(4) 0.03771(17) Uani 1 1 d . . .
Br4 Br 1.05907(6) 0.25118(6) 1.45470(4) 0.0530(2) Uani 1 1 d . . .
N1 N 0.9061(3) 0.1823(3) 0.6549(3) 0.0323(9) Uani 1 1 d . . .
N2 N 0.8579(3) 0.3598(3) 0.6881(2) 0.0289(9) Uani 1 1 d . . .
N3 N 1.1255(3) 0.3131(3) 0.8054(2) 0.0286(9) Uani 1 1 d . . .
N4 N 0.9667(3) 0.2469(3) 0.8850(3) 0.0302(9) Uani 1 1 d . . .
C1 C 1.0057(5) 0.0484(4) 0.7168(4) 0.0443(13) Uani 1 1 d . . .
H1A H 1.0292 -0.0136 0.6981 0.066 Uiso 1 1 calc R U .
H1B H 0.9615 0.0419 0.7629 0.066 Uiso 1 1 calc R U .
H1C H 1.0749 0.0892 0.7375 0.066 Uiso 1 1 calc R U .
C2 C 0.9311(4) 0.0912(4) 0.6429(3) 0.0358(11) Uani 1 1 d . . .
C3 C 0.8906(5) 0.0394(4) 0.5659(3) 0.0368(12) Uani 1 1 d . . .
H3A H 0.9137 -0.0233 0.5578 0.044 Uiso 1 1 calc R U .
C4 C 0.8159(4) 0.0798(4) 0.5007(3) 0.0333(11) Uani 1 1 d . . .
C5 C 0.7870(4) 0.1727(4) 0.5154(3) 0.0335(11) Uani 1 1 d . . .
H5A H 0.7346 0.2019 0.4733 0.040 Uiso 1 1 calc R U .
C6 C 0.8345(4) 0.2223(4) 0.5914(3) 0.0314(11) Uani 1 1 d . . .
C7 C 0.8132(4) 0.3229(4) 0.6086(3) 0.0298(10) Uani 1 1 d . . .
C8 C 0.7523(4) 0.3770(4) 0.5475(3) 0.0312(11) Uani 1 1 d . . .
H8A H 0.7248 0.3497 0.4915 0.037 Uiso 1 1 calc R U .
C9 C 0.7306(4) 0.4704(4) 0.5669(3) 0.0296(10) Uani 1 1 d . . .
C10 C 0.7775(4) 0.5063(4) 0.6506(3) 0.0337(11) Uani 1 1 d . . .
H10A H 0.7659 0.5697 0.6676 0.040 Uiso 1 1 calc R U .
C11 C 0.8401(4) 0.4496(4) 0.7080(3) 0.0336(11) Uani 1 1 d . . .
C12 C 0.8943(5) 0.4883(5) 0.7965(4) 0.0442(14) Uani 1 1 d . . .
H12A H 0.8779 0.4446 0.8383 0.066 Uiso 1 1 calc R U .
H12B H 0.8619 0.5492 0.8083 0.066 Uiso 1 1 calc R U .
H12C H 0.9785 0.4963 0.8003 0.066 Uiso 1 1 calc R U .
C13 C 0.7666(5) 0.0272(4) 0.4178(3) 0.0358(11) Uani 1 1 d . . .
C14 C 0.7533(5) -0.0710(4) 0.4110(4) 0.0379(12) Uani 1 1 d . . .
H14A H 0.7804 -0.1059 0.4591 0.045 Uiso 1 1 calc R U .
C15 C 0.7007(5) -0.1178(4) 0.3344(4) 0.0414(13) Uani 1 1 d . . .
H15A H 0.6911 -0.1843 0.3298 0.050 Uiso 1 1 calc R U .
C16 C 0.6626(5) -0.0662(4) 0.2652(4) 0.0391(12) Uani 1 1 d . . .
C17 C 0.6764(6) 0.0303(4) 0.2690(4) 0.0460(14) Uani 1 1 d . . .
H17A H 0.6499 0.0647 0.2205 0.055 Uiso 1 1 calc R U .
C18 C 0.7301(6) 0.0758(4) 0.3455(4) 0.0445(13) Uani 1 1 d . . .
H18A H 0.7422 0.1422 0.3486 0.053 Uiso 1 1 calc R U .
C19 C 0.6615(4) 0.5290(4) 0.5041(3) 0.0320(11) Uani 1 1 d . . .
C20 C 0.5982(4) 0.4883(4) 0.4266(3) 0.0324(11) Uani 1 1 d . . .
H20A H 0.6016 0.4227 0.4135 0.039 Uiso 1 1 calc R U .
C21 C 0.5312(4) 0.5427(4) 0.3693(3) 0.0353(11) Uani 1 1 d . . .
H21A H 0.4884 0.5144 0.3173 0.042 Uiso 1 1 calc R U .
C22 C 0.5269(4) 0.6374(4) 0.3876(3) 0.0324(11) Uani 1 1 d . . .
C23 C 0.5874(5) 0.6801(4) 0.4639(4) 0.0397(12) Uani 1 1 d . . .
H23A H 0.5830 0.7457 0.4766 0.048 Uiso 1 1 calc R U .
C24 C 0.6536(5) 0.6255(4) 0.5205(3) 0.0380(12) Uani 1 1 d . . .
H24A H 0.6953 0.6545 0.5725 0.046 Uiso 1 1 calc R U .
C25 C 1.1533(5) 0.3632(6) 0.6670(3) 0.0497(16) Uani 1 1 d . . .
H25A H 1.1149 0.3043 0.6401 0.075 Uiso 1 1 calc R U .
H25B H 1.2178 0.3800 0.6385 0.075 Uiso 1 1 calc R U .
H25C H 1.0974 0.4133 0.6618 0.075 Uiso 1 1 calc R U .
C26 C 1.1991(4) 0.3511(4) 0.7599(3) 0.0339(11) Uani 1 1 d . . .
C27 C 1.3126(4) 0.3772(4) 0.7973(3) 0.0351(11) Uani 1 1 d . . .
H27A H 1.3629 0.4045 0.7641 0.042 Uiso 1 1 calc R U .
C28 C 1.3532(4) 0.3636(4) 0.8825(3) 0.0290(10) Uani 1 1 d . . .
C29 C 1.2756(4) 0.3252(3) 0.9293(3) 0.0274(10) Uani 1 1 d . . .
H29A H 1.3001 0.3146 0.9879 0.033 Uiso 1 1 calc R U .
C30 C 1.1625(4) 0.3028(3) 0.8893(3) 0.0276(10) Uani 1 1 d . . .
C31 C 1.0718(4) 0.2683(3) 0.9352(3) 0.0290(10) Uani 1 1 d . . .
C32 C 1.0906(4) 0.2632(4) 1.0231(3) 0.0301(10) Uani 1 1 d . . .
H32A H 1.1649 0.2797 1.0562 0.036 Uiso 1 1 calc R U .
C33 C 0.9998(4) 0.2337(4) 1.0627(3) 0.0324(11) Uani 1 1 d . . .
C34 C 0.8932(4) 0.2097(4) 1.0101(3) 0.0351(11) Uani 1 1 d . . .
H34A H 0.8298 0.1882 1.0346 0.042 Uiso 1 1 calc R U .
C35 C 0.8789(4) 0.2169(4) 0.9234(3) 0.0328(11) Uani 1 1 d . . .
C36 C 0.7624(5) 0.1945(5) 0.8654(4) 0.0441(14) Uani 1 1 d . . .
H36A H 0.7328 0.2519 0.8399 0.066 Uiso 1 1 calc R U .
H36B H 0.7073 0.1696 0.8988 0.066 Uiso 1 1 calc R U .
H36C H 0.7721 0.1476 0.8201 0.066 Uiso 1 1 calc R U .
C37 C 1.4757(4) 0.3873(4) 0.9215(3) 0.0282(10) Uani 1 1 d . . .
C38 C 1.5366(4) 0.4588(4) 0.8898(3) 0.0316(11) Uani 1 1 d . . .
H38A H 1.4983 0.4931 0.8444 0.038 Uiso 1 1 calc R U .
C39 C 1.6519(4) 0.4802(4) 0.9239(3) 0.0330(11) Uani 1 1 d . . .
H39A H 1.6930 0.5285 0.9018 0.040 Uiso 1 1 calc R U .
C40 C 1.7068(4) 0.4307(4) 0.9903(3) 0.0320(11) Uani 1 1 d . . .
C41 C 1.6487(4) 0.3617(4) 1.0250(3) 0.0329(11) Uani 1 1 d . . .
H41A H 1.6867 0.3301 1.0723 0.039 Uiso 1 1 calc R U .
C42 C 1.5330(4) 0.3393(4) 0.9891(3) 0.0316(11) Uani 1 1 d . . .
H42A H 1.4926 0.2906 1.0112 0.038 Uiso 1 1 calc R U .
C43 C 1.0149(4) 0.2343(4) 1.1572(3) 0.0322(11) Uani 1 1 d . . .
C44 C 1.1203(5) 0.2140(4) 1.2073(3) 0.0373(12) Uani 1 1 d . . .
H44A H 1.1838 0.1974 1.1806 0.045 Uiso 1 1 calc R U .
C45 C 1.1338(5) 0.2177(4) 1.2960(3) 0.0371(12) Uani 1 1 d . . .
H45A H 1.2055 0.2031 1.3299 0.044 Uiso 1 1 calc R U .
C46 C 1.0415(5) 0.2427(4) 1.3335(3) 0.0394(12) Uani 1 1 d . . .
C47 C 0.9355(5) 0.2642(5) 1.2860(4) 0.0446(13) Uani 1 1 d . . .
H47A H 0.8727 0.2816 1.3133 0.054 Uiso 1 1 calc R U .
C48 C 0.9234(5) 0.2596(4) 1.1977(4) 0.0417(13) Uani 1 1 d . . .
H48A H 0.8513 0.2741 1.1643 0.050 Uiso 1 1 calc R U .
P1 P 0.48775(18) 0.27487(13) 0.23246(11) 0.0565(4) Uani 1 1 d . . .
F10 F 0.3966(4) 0.2905(3) 0.1465(3) 0.0735(12) Uani 1 1 d . . .
F11 F 0.4218(5) 0.1791(3) 0.2407(3) 0.0835(14) Uani 1 1 d . . .
F12 F 0.5708(5) 0.2216(3) 0.1779(3) 0.0875(16) Uani 1 1 d . . .
F13 F 0.5556(5) 0.3702(3) 0.2243(3) 0.0768(13) Uani 1 1 d . . .
F14 F 0.4087(4) 0.3304(4) 0.2868(3) 0.0798(13) Uani 1 1 d . . .
F15 F 0.5785(5) 0.2596(4) 0.3192(3) 0.0825(14) Uani 1 1 d . . .
O100 O 0.8909(7) -0.0160(4) 0.9191(4) 0.0899(19) Uani 1 1 d . . .
C100 C 0.8344(12) -0.0298(6) 0.9757(6) 0.089(3) Uani 1 1 d . . .
C101 C 0.7070(11) -0.0550(8) 0.9585(7) 0.099(3) Uani 1 1 d . . .
H10B H 0.6763 -0.0517 0.8975 0.149 Uiso 1 1 calc R U .
H10C H 0.6670 -0.0109 0.9915 0.149 Uiso 1 1 calc R U .
H10D H 0.6945 -0.1190 0.9752 0.149 Uiso 1 1 calc R U .
C102 C 0.8858(7) -0.0260(5) 1.0563(4) 0.0572(17) Uani 1 1 d . . .
H10E H 0.9672 -0.0051 1.0609 0.086 Uiso 1 1 calc R U .
H10F H 0.8821 -0.0886 1.0783 0.086 Uiso 1 1 calc R U .
H10G H 0.8466 0.0184 1.0897 0.086 Uiso 1 1 calc R U .
O200 O 0.3783(16) 0.1021(13) 0.4237(9) 0.115(5) Uani 0.5 1 d . . P
C200 C 0.4066(11) 0.0343(9) 0.4046(9) 0.045(3) Uani 0.5 1 d . . P
C201 C 0.3579(10) -0.0144(9) 0.3218(8) 0.046(3) Uani 0.5 1 d . . P
H20B H 0.2979 0.0235 0.2908 0.069 Uiso 0.5 1 calc R U P
H20C H 0.3237 -0.0756 0.3310 0.069 Uiso 0.5 1 calc R U P
H20D H 0.4197 -0.0237 0.2884 0.069 Uiso 0.5 1 calc R U P
C202 C 0.4737(7) -0.0211(7) 0.4574(5) 0.0228(18) Uani 0.5 1 d . U P
H20E H 0.5087 0.0159 0.5099 0.034 Uiso 0.5 1 calc R U P
H20F H 0.5351 -0.0460 0.4291 0.034 Uiso 0.5 1 calc R U P
H20G H 0.4260 -0.0733 0.4716 0.034 Uiso 0.5 1 calc R U P

loop_
_atom_site_aniso_label
_atom_site_aniso_U_11
_atom_site_aniso_U_22
_atom_site_aniso_U_33
_atom_site_aniso_U_23
_atom_site_aniso_U_13
_atom_site_aniso_U_12
Cu1 0.0197(4) 0.0520(5) 0.0234(4) -0.0028(3) -0.0043(3) -0.0015(3)
Br1 0.0661(5) 0.0504(4) 0.0380(3) -0.0146(3) -0.0034(3) -0.0031(3)
Br2 0.0281(3) 0.0551(4) 0.0402(3) 0.0107(3) 0.0022(2) 0.0041(2)
Br3 0.0175(3) 0.0460(3) 0.0440(3) -0.0063(2) -0.0060(2) -0.0018(2)
Br4 0.0511(4) 0.0808(5) 0.0265(3) 0.0062(3) 0.0058(3) -0.0044(3)
N1 0.020(2) 0.047(3) 0.028(2) -0.0028(18) -0.0017(16) -0.0016(17)
N2 0.0136(18) 0.048(2) 0.023(2) -0.0030(17) -0.0003(15) -0.0020(16)
N3 0.0167(19) 0.045(2) 0.0220(19) 0.0006(17) -0.0011(15) 0.0019(16)
N4 0.021(2) 0.041(2) 0.026(2) -0.0023(17) -0.0011(16) 0.0016(16)
C1 0.036(3) 0.051(3) 0.041(3) 0.001(3) -0.007(2) 0.006(2)
C2 0.026(3) 0.046(3) 0.034(3) -0.001(2) 0.003(2) 0.001(2)
C3 0.030(3) 0.041(3) 0.036(3) -0.004(2) 0.000(2) 0.001(2)
C4 0.024(2) 0.043(3) 0.029(3) -0.004(2) -0.0022(19) -0.003(2)
C5 0.026(2) 0.044(3) 0.028(2) 0.000(2) -0.0028(19) -0.001(2)
C6 0.022(2) 0.043(3) 0.028(2) -0.002(2) 0.0028(19) -0.002(2)
C7 0.018(2) 0.048(3) 0.023(2) -0.004(2) 0.0041(18) -0.0034(19)
C8 0.022(2) 0.045(3) 0.024(2) -0.007(2) 0.0006(18) -0.005(2)
C9 0.017(2) 0.045(3) 0.025(2) -0.002(2) 0.0018(18) -0.0053(19)
C10 0.026(2) 0.044(3) 0.027(3) -0.010(2) 0.000(2) -0.004(2)
C11 0.020(2) 0.047(3) 0.030(3) -0.007(2) -0.0009(19) -0.001(2)
C12 0.039(3) 0.057(3) 0.031(3) -0.012(3) -0.008(2) 0.010(3)
C13 0.031(3) 0.040(3) 0.033(3) -0.006(2) 0.000(2) -0.002(2)
C14 0.035(3) 0.038(3) 0.037(3) 0.003(2) -0.002(2) 0.000(2)
C15 0.038(3) 0.037(3) 0.045(3) -0.005(2) 0.000(2) -0.004(2)
C16 0.038(3) 0.041(3) 0.033(3) -0.012(2) -0.001(2) 0.000(2)
C17 0.060(4) 0.042(3) 0.031(3) -0.006(2) -0.004(3) 0.007(3)
C18 0.053(4) 0.036(3) 0.039(3) -0.006(2) -0.003(3) 0.004(2)
C19 0.024(2) 0.044(3) 0.027(2) -0.001(2) 0.0039(19) -0.002(2)
C20 0.026(2) 0.045(3) 0.024(2) -0.002(2) 0.0011(19) -0.004(2)
C21 0.024(2) 0.050(3) 0.029(3) -0.001(2) 0.001(2) -0.004(2)
C22 0.020(2) 0.049(3) 0.027(2) 0.007(2) 0.0011(19) -0.001(2)
C23 0.039(3) 0.043(3) 0.036(3) -0.004(2) 0.005(2) 0.000(2)
C24 0.039(3) 0.043(3) 0.029(3) -0.003(2) 0.000(2) -0.004(2)
C25 0.025(3) 0.099(5) 0.024(3) 0.010(3) 0.000(2) -0.006(3)
C26 0.020(2) 0.056(3) 0.024(2) -0.002(2) -0.0006(19) 0.001(2)
C27 0.023(2) 0.055(3) 0.026(2) -0.005(2) 0.0047(19) -0.004(2)
C28 0.017(2) 0.040(3) 0.028(2) -0.005(2) 0.0007(18) 0.0029(19)
C29 0.024(2) 0.037(3) 0.020(2) -0.0022(18) 0.0008(17) 0.0019(19)
C30 0.020(2) 0.036(2) 0.026(2) -0.0018(19) 0.0011(18) 0.0040(18)
C31 0.024(2) 0.035(3) 0.026(2) -0.0016(19) 0.0010(19) 0.0005(19)
C32 0.021(2) 0.041(3) 0.025(2) -0.001(2) -0.0027(18) 0.0007(19)
C33 0.032(3) 0.036(3) 0.027(3) 0.001(2) 0.000(2) 0.001(2)
C34 0.026(3) 0.045(3) 0.033(3) 0.001(2) 0.004(2) 0.000(2)
C35 0.021(2) 0.042(3) 0.033(3) -0.001(2) 0.001(2) -0.002(2)
C36 0.026(3) 0.070(4) 0.034(3) 0.002(3) 0.000(2) -0.010(3)
C37 0.017(2) 0.042(3) 0.024(2) -0.005(2) 0.0003(18) 0.0012(19)
C38 0.023(2) 0.047(3) 0.022(2) -0.002(2) -0.0020(18) 0.005(2)
C39 0.028(3) 0.035(3) 0.035(3) -0.004(2) 0.006(2) -0.003(2)
C40 0.017(2) 0.041(3) 0.032(3) -0.012(2) -0.0041(19) 0.0012(19)
C41 0.019(2) 0.047(3) 0.031(3) 0.000(2) -0.0021(19) 0.005(2)
C42 0.019(2) 0.040(3) 0.033(3) -0.003(2) 0.0002(19) 0.0016(19)
C43 0.029(3) 0.039(3) 0.026(2) -0.001(2) 0.002(2) -0.006(2)
C44 0.034(3) 0.046(3) 0.031(3) -0.002(2) 0.004(2) 0.001(2)
C45 0.034(3) 0.044(3) 0.029(3) 0.003(2) -0.003(2) -0.004(2)
C46 0.047(3) 0.048(3) 0.022(2) 0.003(2) 0.006(2) -0.010(2)
C47 0.037(3) 0.064(4) 0.035(3) 0.005(3) 0.011(2) 0.001(3)
C48 0.029(3) 0.059(4) 0.036(3) 0.007(3) 0.001(2) 0.003(2)
P1 0.0666(11) 0.0570(10) 0.0458(9) 0.0076(8) 0.0078(8) 0.0084(8)
F10 0.080(3) 0.089(3) 0.049(2) 0.012(2) 0.001(2) 0.012(2)
F11 0.107(4) 0.072(3) 0.070(3) 0.012(2) 0.010(3) -0.015(3)
F12 0.119(4) 0.074(3) 0.082(3) 0.019(2) 0.039(3) 0.040(3)
F13 0.090(3) 0.059(2) 0.080(3) 0.017(2) 0.007(3) 0.009(2)
F14 0.084(3) 0.097(3) 0.060(3) -0.003(2) 0.016(2) 0.020(3)
F15 0.094(4) 0.081(3) 0.069(3) 0.022(2) -0.002(3) 0.021(3)
O100 0.135(6) 0.066(4) 0.069(4) 0.005(3) 0.020(4) 0.013(4)
C100 0.164(11) 0.044(4) 0.070(6) 0.005(4) 0.045(6) 0.013(5)
C101 0.116(9) 0.083(7) 0.102(8) 0.013(6) 0.026(7) -0.006(6)
C102 0.093(5) 0.044(3) 0.033(3) 0.002(3) 0.006(3) 0.002(3)
O200 0.141(15) 0.113(12) 0.072(9) -0.004(8) -0.025(9) -0.012(11)
C200 0.043(7) 0.041(6) 0.055(7) 0.015(6) 0.013(6) 0.002(5)
C201 0.035(6) 0.047(6) 0.060(8) -0.005(6) 0.020(5) -0.006(5)
C202 0.007(3) 0.041(4) 0.019(4) -0.007(3) 0.003(3) -0.009(3)

loop_
_atom_type_symbol
_atom_type_description
_atom_type_scat_dispersion_real
_atom_type_scat_dispersion_imag
_atom_type_scat_source
C C 0.0181 0.0091 'International Tables Vol C Tables 4.2.6.8 and 6.1.1.4'
H H 0.0000 0.0000 'International Tables Vol C Tables 4.2.6.8 and 6.1.1.4'
N N 0.0311 0.0180 'International Tables Vol C Tables 4.2.6.8 and 6.1.1.4'
F F 0.0727 0.0534 'International Tables Vol C Tables 4.2.6.8 and 6.1.1.4'
P P 0.2955 0.4335 'International Tables Vol C Tables 4.2.6.8 and 6.1.1.4'
Cu Cu -1.9646 0.5888 'International Tables Vol C Tables 4.2.6.8 and 6.1.1.4'
Br Br -0.6763 1.2805 'International Tables Vol C Tables 4.2.6.8 and 6.1.1.4'
O O 0.0492 0.0322 'International Tables Vol C Tables 4.2.6.8 and 6.1.1.4'

loop_
_geom_angle_atom_site_label_1
_geom_angle_atom_site_label_2
_geom_angle_atom_site_label_3
_geom_angle
N4 Cu1 N1 130.67(18)
N4 Cu1 N3 80.68(16)
N1 Cu1 N3 124.04(16)
N4 Cu1 N2 129.03(16)
N1 Cu1 N2 81.49(17)
N3 Cu1 N2 116.14(17)
C2 N1 C6 118.4(4)
C2 N1 Cu1 127.7(4)
C6 N1 Cu1 113.8(3)
C11 N2 C7 118.6(4)
C11 N2 Cu1 127.8(3)
C7 N2 Cu1 113.4(3)
C26 N3 C30 118.9(4)
C26 N3 Cu1 126.4(3)
C30 N3 Cu1 114.7(3)
C31 N4 C35 117.8(4)
C31 N4 Cu1 115.0(3)
C35 N4 Cu1 127.2(3)
C2 C1 H1A 109.5
C2 C1 H1B 109.5
H1A C1 H1B 109.5
C2 C1 H1C 109.5
H1A C1 H1C 109.5
H1B C1 H1C 109.5
N1 C2 C3 121.8(5)
N1 C2 C1 116.5(5)
C3 C2 C1 121.7(5)
C2 C3 C4 119.9(5)
C2 C3 H3A 120.0
C4 C3 H3A 120.0
C5 C4 C3 117.5(5)
C5 C4 C13 119.9(5)
C3 C4 C13 122.6(5)
C6 C5 C4 120.1(5)
C6 C5 H5A 120.0
C4 C5 H5A 120.0
N1 C6 C5 122.1(5)
N1 C6 C7 115.2(4)
C5 C6 C7 122.7(5)
N2 C7 C8 121.5(5)
N2 C7 C6 115.8(4)
C8 C7 C6 122.7(4)
C7 C8 C9 121.1(4)
C7 C8 H8A 119.4
C9 C8 H8A 119.4
C8 C9 C10 115.8(5)
C8 C9 C19 122.5(4)
C10 C9 C19 121.7(5)
C11 C10 C9 120.4(5)
C11 C10 H10A 119.8
C9 C10 H10A 119.8
N2 C11 C10 122.5(4)
N2 C11 C12 116.7(5)
C10 C11 C12 120.7(5)
C11 C12 H12A 109.5
C11 C12 H12B 109.5
H12A C12 H12B 109.5
C11 C12 H12C 109.5
H12A C12 H12C 109.5
H12B C12 H12C 109.5
C18 C13 C14 118.4(5)
C18 C13 C4 120.1(5)
C14 C13 C4 121.5(5)
C15 C14 C13 120.4(5)
C15 C14 H14A 119.8
C13 C14 H14A 119.8
C16 C15 C14 119.0(5)
C16 C15 H15A 120.5
C14 C15 H15A 120.5
C15 C16 C17 122.2(5)
C15 C16 Br1 119.4(4)
C17 C16 Br1 118.4(4)
C16 C17 C18 118.1(6)
C16 C17 H17A 120.9
C18 C17 H17A 120.9
C17 C18 C13 121.9(6)
C17 C18 H18A 119.1
C13 C18 H18A 119.1
C24 C19 C20 117.4(5)
C24 C19 C9 121.7(5)
C20 C19 C9 120.9(5)
C21 C20 C19 120.8(5)
C21 C20 H20A 119.6
C19 C20 H20A 119.6
C22 C21 C20 119.8(5)
C22 C21 H21A 120.1
C20 C21 H21A 120.1
C21 C22 C23 121.1(5)
C21 C22 Br2 119.4(4)
C23 C22 Br2 119.5(4)
C24 C23 C22 118.6(5)
C24 C23 H23A 120.7
C22 C23 H23A 120.7
C23 C24 C19 122.2(5)
C23 C24 H24A 118.9
C19 C24 H24A 118.9
C26 C25 H25A 109.5
C26 C25 H25B 109.5
H25A C25 H25B 109.5
C26 C25 H25C 109.5
H25A C25 H25C 109.5
H25B C25 H25C 109.5
N3 C26 C27 121.1(5)
N3 C26 C25 117.2(4)
C27 C26 C25 121.7(5)
C28 C27 C26 120.5(5)
C28 C27 H27A 119.7
C26 C27 H27A 119.7
C27 C28 C29 117.8(4)
C27 C28 C37 120.5(5)
C29 C28 C37 121.6(4)
C30 C29 C28 119.2(4)
C30 C29 H29A 120.4
C28 C29 H29A 120.4
N3 C30 C29 122.3(4)
N3 C30 C31 114.7(4)
C29 C30 C31 123.0(4)
N4 C31 C32 122.5(4)
N4 C31 C30 114.8(4)
C32 C31 C30 122.7(4)
C31 C32 C33 119.7(4)
C31 C32 H32A 120.1
C33 C32 H32A 120.1
C34 C33 C32 117.2(5)
C34 C33 C43 121.8(5)
C32 C33 C43 120.9(4)
C35 C34 C33 120.7(5)
C35 C34 H34A 119.6
C33 C34 H34A 119.6
N4 C35 C34 122.1(4)
N4 C35 C36 116.3(5)
C34 C35 C36 121.5(5)
C35 C36 H36A 109.5
C35 C36 H36B 109.5
H36A C36 H36B 109.5
C35 C36 H36C 109.5
H36A C36 H36C 109.5
H36B C36 H36C 109.5
C42 C37 C38 118.6(4)
C42 C37 C28 121.4(5)
C38 C37 C28 119.9(4)
C39 C38 C37 120.7(5)
C39 C38 H38A 119.7
C37 C38 H38A 119.7
C40 C39 C38 119.4(5)
C40 C39 H39A 120.3
C38 C39 H39A 120.3
C41 C40 C39 121.6(4)
C41 C40 Br3 119.4(4)
C39 C40 Br3 119.0(4)
C40 C41 C42 118.6(5)
C40 C41 H41A 120.7
C42 C41 H41A 120.7
C37 C42 C41 121.0(5)
C37 C42 H42A 119.5
C41 C42 H42A 119.5
C48 C43 C44 118.7(5)
C48 C43 C33 119.6(5)
C44 C43 C33 121.7(5)
C45 C44 C43 120.8(5)
C45 C44 H44A 119.6
C43 C44 H44A 119.6
C46 C45 C44 118.8(5)
C46 C45 H45A 120.6
C44 C45 H45A 120.6
C45 C46 C47 122.1(5)
C45 C46 Br4 119.5(4)
C47 C46 Br4 118.3(4)
C46 C47 C48 118.3(5)
C46 C47 H47A 120.8
C48 C47 H47A 120.8
C47 C48 C43 121.3(5)
C47 C48 H48A 119.4
C43 C48 H48A 119.4
F11 P1 F14 91.5(3)
F11 P1 F13 179.2(3)
F14 P1 F13 89.2(3)
F11 P1 F12 90.4(3)
F14 P1 F12 178.1(3)
F13 P1 F12 88.9(3)
F11 P1 F10 89.3(3)
F14 P1 F10 90.1(3)
F13 P1 F10 91.2(3)
F12 P1 F10 90.5(3)
F11 P1 F15 90.7(3)
F14 P1 F15 89.5(3)
F13 P1 F15 88.8(3)
F12 P1 F15 90.0(3)
F10 P1 F15 179.5(3)
O100 C100 C102 120.4(12)
O100 C100 C101 123.5(10)
C102 C100 C101 116.0(9)
C100 C101 H10B 109.5
C100 C101 H10C 109.5
H10B C101 H10C 109.5
C100 C101 H10D 109.5
H10B C101 H10D 109.5
H10C C101 H10D 109.5
C100 C102 H10E 109.5
C100 C102 H10F 109.5
H10E C102 H10F 109.5
C100 C102 H10G 109.5
H10E C102 H10G 109.5
H10F C102 H10G 109.5
O200 C200 C202 124.4(15)
O200 C200 C201 122.0(14)
C202 C200 C201 112.7(11)
C200 C201 H20B 109.5
C200 C201 H20C 109.5
H20B C201 H20C 109.5
C200 C201 H20D 109.5
H20B C201 H20D 109.5
H20C C201 H20D 109.5
C200 C202 H20E 109.5
C200 C202 H20F 109.5
H20E C202 H20F 109.5
C200 C202 H20G 109.5
H20E C202 H20G 109.5
H20F C202 H20G 109.5

loop_
_geom_bond_atom_site_label_1
_geom_bond_atom_site_label_2
_geom_bond_distance
Cu1 N4 2.010(4)
Cu1 N1 2.027(4)
Cu1 N3 2.034(4)
Cu1 N2 2.038(4)
Br1 C16 1.912(5)
Br2 C22 1.901(5)
Br3 C40 1.902(5)
Br4 C46 1.903(5)
N1 C2 1.351(7)
N1 C6 1.360(7)
N2 C11 1.333(7)
N2 C7 1.352(6)
N3 C26 1.345(7)
N3 C30 1.349(6)
N4 C31 1.360(6)
N4 C35 1.361(7)
C1 C2 1.508(8)
C1 H1A 0.9800
C1 H1B 0.9800
C1 H1C 0.9800
C2 C3 1.394(7)
C3 C4 1.398(8)
C3 H3A 0.9500
C4 C5 1.393(8)
C4 C13 1.494(7)
C5 C6 1.385(7)
C5 H5A 0.9500
C6 C7 1.481(8)
C7 C8 1.388(7)
C8 C9 1.390(8)
C8 H8A 0.9500
C9 C10 1.411(7)
C9 C19 1.485(7)
C10 C11 1.382(8)
C10 H10A 0.9500
C11 C12 1.506(7)
C12 H12A 0.9800
C12 H12B 0.9800
C12 H12C 0.9800
C13 C18 1.388(8)
C13 C14 1.402(8)
C14 C15 1.390(8)
C14 H14A 0.9500
C15 C16 1.377(9)
C15 H15A 0.9500
C16 C17 1.378(8)
C17 C18 1.384(8)
C17 H17A 0.9500
C18 H18A 0.9500
C19 C24 1.395(8)
C19 C20 1.407(7)
C20 C21 1.384(8)
C20 H20A 0.9500
C21 C22 1.369(8)
C21 H21A 0.9500
C22 C23 1.392(8)
C23 C24 1.374(8)
C23 H23A 0.9500
C24 H24A 0.9500
C25 C26 1.506(7)
C25 H25A 0.9800
C25 H25B 0.9800
C25 H25C 0.9800
C26 C27 1.388(7)
C27 C28 1.385(7)
C27 H27A 0.9500
C28 C29 1.395(7)
C28 C37 1.481(6)
C29 C30 1.385(7)
C29 H29A 0.9500
C30 C31 1.484(7)
C31 C32 1.386(7)
C32 C33 1.400(7)
C32 H32A 0.9500
C33 C34 1.397(7)
C33 C43 1.486(7)
C34 C35 1.374(8)
C34 H34A 0.9500
C35 C36 1.521(7)
C36 H36A 0.9800
C36 H36B 0.9800
C36 H36C 0.9800
C37 C42 1.392(7)
C37 C38 1.397(8)
C38 C39 1.382(7)
C38 H38A 0.9500
C39 C40 1.380(8)
C39 H39A 0.9500
C40 C41 1.378(8)
C41 C42 1.396(7)
C41 H41A 0.9500
C42 H42A 0.9500
C43 C48 1.393(8)
C43 C44 1.395(8)
C44 C45 1.394(8)
C44 H44A 0.9500
C45 C46 1.372(8)
C45 H45A 0.9500
C46 C47 1.387(9)
C47 C48 1.388(8)
C47 H47A 0.9500
C48 H48A 0.9500
P1 F11 1.575(5)
P1 F14 1.576(5)
P1 F13 1.580(5)
P1 F12 1.597(5)
P1 F10 1.612(5)
P1 F15 1.618(5)
O100 C100 1.234(11)
C100 C102 1.316(12)
C100 C101 1.498(16)
C101 H10B 0.9800
C101 H10C 0.9800
C101 H10D 0.9800
C102 H10E 0.9800
C102 H10F 0.9800
C102 H10G 0.9800
O200 C200 1.075(19)
C200 C202 1.352(16)
C200 C201 1.467(19)
C201 H20B 0.9800
C201 H20C 0.9800
C201 H20D 0.9800
C202 H20E 0.9800
C202 H20F 0.9800
C202 H20G 0.9800
